data_4327511
loop_
_publ_author_name
'Thomas M. Klap\"otke'
'Burkhard Krumm'
'Peter Mayer'
'Holger Piotrowski'
'Oliver P. Ruscitti'
'Alexander Schiller'

_publ_contact_author_address
;
Department Chemie
Ludwig-Maximilians Universit\"at
Butenandtstra\&se 5-13 (Haus D)
D-81377 M\"unchen
Bundesrepublik Deutschland
;
_publ_contact_author_email thomas.m.klapoetke@cup.uni-muenchen.de
_publ_contact_author_fax +49-89-2180-7492
_publ_contact_author_name 'Thomas M. Klapo\"tke'
_publ_section_title
;
 Novel Organotellurium(IV) Diazides and Triazides#
;
_journal_name_full 'Inorganic Chemistry'
_journal_page_first 1184
_journal_page_last 1193
_journal_paper_doi 10.1021/ic011026+
_journal_volume 41
_journal_year 2002
_chemical_compound_source
;
Crystal provided by O. Ruscitti
;
_chemical_formula_moiety 'Te, 3(N3), (C9 H11)'
_chemical_formula_sum 'C9 H11 N9 Te'
_chemical_formula_weight 372.84
_chemical_name_common Te-N3-Mesityl
_space_group_IT_number 14
_symmetry_cell_setting monoclinic
_symmetry_Int_Tables_number 14
_symmetry_space_group_name_Hall '-P 2ybc'
_symmetry_space_group_name_H-M 'P 1 21/c 1'
_atom_sites_solution_hydrogens geom
_atom_sites_solution_primary direct
_atom_sites_solution_secondary difmap
_audit_author_name 'Piotrowski, H.'
_audit_block_code Te_N3_C9H11_e260_klapoetke
_audit_creation_date 24-Nov-00
_audit_creation_method 'form98_1/compatible with shelxl97-2'
_cell_angle_alpha 90
_cell_angle_beta 91.295(9)
_cell_angle_gamma 90
_cell_formula_units_Z 4
_cell_length_a 7.5503(6)
_cell_length_b 23.5806(11)
_cell_length_c 7.5094(6)
_cell_measurement_reflns_used 5000
_cell_measurement_temperature 200(3)
_cell_measurement_theta_max 25.9
_cell_measurement_theta_min 2.7
_cell_volume 1336.64(16)
_computing_cell_refinement 'Stoe IPDS software (Darmstadt, Germany)'
_computing_data_collection 'Stoe IPDS software (Darmstadt, Germany)'
_computing_data_reduction 'Stoe IPDS software (Darmstadt, Germany)'
_computing_molecular_graphics
;ORTEP (M. N. Burnett, C. K. Johnson, ORTEP-III: Oak Ridge Thermal Ellipsoid
  Plot Program for Crystal Structure Illustrations, Oak Ridge National
  Laboratory Report ORNL-6895, 1996). Windows version (L. J. Farrugia, Univ.
  Glasgow) used --- SCHAKAL (E. Keller, University of  Freiburg (Breisgau),
  Germany, 1995).
;
_computing_publication_material
;PLATON (A. L. Spek, Acta Crystallogr, Sect. A, 1990, 46, C34, 1995 version).
--- T.B.Cohen, Pure Appl. Chem. 1996,68,2339-2359 (atomic masses).
;
_computing_structure_refinement 'SHELXL-97 (G. M. Sheldrick. University of G\"ottingen, 97-2 version)'
_computing_structure_solution
;
SIR97 (Cascarano et al.,Acta Crystallogr., Sect A, 1996, C79)
;
_diffrn_ambient_temperature 200(3)
_diffrn_measured_fraction_theta_full 0.989
_diffrn_measured_fraction_theta_max 0.989
_diffrn_measurement_device 'image-plate area detector'
_diffrn_measurement_device_type 'Stoe IPDS'
_diffrn_measurement_method 'area detection'
_diffrn_radiation_collimation '0.5 mm collimator'
_diffrn_radiation_monochromator graphite
_diffrn_radiation_source 'fine-focus sealed tube'
_diffrn_radiation_type MoK\a
_diffrn_radiation_wavelength 0.71073
_diffrn_reflns_av_R_equivalents 0.0429
_diffrn_reflns_av_sigmaI/netI 0.0311
_diffrn_reflns_limit_h_max 9
_diffrn_reflns_limit_h_min -9
_diffrn_reflns_limit_k_max 28
_diffrn_reflns_limit_k_min -26
_diffrn_reflns_limit_l_max 9
_diffrn_reflns_limit_l_min -8
_diffrn_reflns_number 8496
_diffrn_reflns_theta_full 25.90
_diffrn_reflns_theta_max 25.90
_diffrn_reflns_theta_min 2.70
_diffrn_source_current 50_mA
_diffrn_source_power 2.75_kW
_diffrn_source_type 'Spellman DF4 Series'
_diffrn_source_voltage 55_kV
_exptl_absorpt_coefficient_mu 2.229
_exptl_absorpt_correction_T_max 0.8662
_exptl_absorpt_correction_T_min 0.6863
_exptl_absorpt_correction_type numerical
_exptl_absorpt_process_details 'XRed, rev. 1.09, Stoe (Darmstadt, Germany)'
_exptl_crystal_colour yellow
_exptl_crystal_density_diffrn 1.8528(2)
_exptl_crystal_description prismatic
_exptl_crystal_F_000 720
_exptl_crystal_size_max 0.20
_exptl_crystal_size_mid 0.18
_exptl_crystal_size_min 0.06
_refine_diff_density_max 0.451
_refine_diff_density_min -0.924
_refine_diff_density_rms 0.111
_refine_ls_extinction_method none
_refine_ls_goodness_of_fit_ref 0.992
_refine_ls_hydrogen_treatment refall
_refine_ls_matrix_type full
_refine_ls_number_parameters 216
_refine_ls_number_reflns 2575
_refine_ls_number_restraints 0
_refine_ls_restrained_S_all 0.992
_refine_ls_R_factor_all 0.0283
_refine_ls_R_factor_gt 0.0228
_refine_ls_shift/su_max 0.000
_refine_ls_shift/su_mean 0.000
_refine_ls_structure_factor_coef Fsqd
_refine_ls_weighting_details 'calc w=1/[\s^2^(Fo^2^)+(0.0341P)^2^+0.0000P] where P=(Fo^2^+2Fc^2^)/3'
_refine_ls_weighting_scheme calc
_refine_ls_wR_factor_gt 0.0536
_refine_ls_wR_factor_ref 0.0549
_reflns_number_gt 2226
_reflns_number_total 2575
_reflns_threshold_expression >2sigma(I)
_cod_data_source_file ic0110262B_4.cif
_cod_data_source_block e260
_cod_original_sg_symbol_H-M 'P 21/c'
_cod_database_code 4327511
_kl_diffrn_detector_area_phi_start 0.0
_kl_diffrn_detector_area_phi_end 164.0
_kl_diffrn_detector_area_phi_incr 0.8
_kl_diffrn_detector_area_expos_time 3.00_min
_kl_diffrn_detector_area_plate_dist 70.0_mm
_kl_diffrn_detector_area_eff_mos_spread 0.006
_kl_diffrn_detector_area_profile_min 11
_kl_diffrn_detector_area_profile_max 21

loop_
_symmetry_equiv_pos_as_xyz
'x, y, z'
'-x, y+1/2, -z+1/2'
'-x, -y, -z'
'x, -y-1/2, z-1/2'

loop_
_atom_site_label
_atom_site_type_symbol
_atom_site_fract_x
_atom_site_fract_y
_atom_site_fract_z
_atom_site_U_iso_or_equiv
_atom_site_adp_type
_atom_site_occupancy
_atom_site_symmetry_multiplicity
_atom_site_calc_flag
Te Te 0.44876(2) 0.051165(7) 0.25552(2) 0.01975(7) Uani 1 1 d
N1 N 0.5392(4) 0.06263(11) -0.0158(3) 0.0332(6) Uani 1 1 d
N2 N 0.5691(3) 0.11122(11) -0.0608(3) 0.0259(5) Uani 1 1 d
N3 N 0.5983(4) 0.15579(14) -0.1088(4) 0.0443(7) Uani 1 1 d
N4 N 0.7037(3) 0.07628(12) 0.3103(3) 0.0325(6) Uani 1 1 d
N5 N 0.7576(3) 0.07005(13) 0.4644(4) 0.0381(6) Uani 1 1 d
N6 N 0.8189(5) 0.0667(2) 0.6030(5) 0.0726(12) Uani 1 1 d
N7 N 0.4041(4) 0.05096(11) 0.5457(3) 0.0298(6) Uani 1 1 d
N8 N 0.3089(3) 0.08547(11) 0.6091(3) 0.0259(5) Uani 1 1 d
N9 N 0.2206(4) 0.11792(15) 0.6783(4) 0.0516(8) Uani 1 1 d
C1 C 0.3030(3) 0.12802(11) 0.2306(3) 0.0176(5) Uani 1 1 d
C2 C 0.1396(3) 0.11933(12) 0.1408(3) 0.0213(5) Uani 1 1 d
C21 C 0.0793(4) 0.06254(14) 0.0701(5) 0.0313(7) Uani 1 1 d
H211 H 0.164(4) 0.0472(13) 0.001(4) 0.021(8) Uiso 1 1 d
H212 H -0.033(6) 0.0649(19) -0.010(6) 0.063(12) Uiso 1 1 d
H213 H 0.066(5) 0.0369(18) 0.163(6) 0.046(11) Uiso 1 1 d
C3 C 0.0284(3) 0.16609(13) 0.1188(4) 0.0253(6) Uani 1 1 d
H31 H -0.083(5) 0.1602(16) 0.060(5) 0.045(10) Uiso 1 1 d
C4 C 0.0747(3) 0.21933(13) 0.1786(4) 0.0232(6) Uani 1 1 d
C41 C -0.0510(4) 0.26866(15) 0.1523(5) 0.0321(7) Uani 1 1 d
H411 H -0.042(6) 0.294(2) 0.252(6) 0.089(18) Uiso 1 1 d
H412 H -0.168(8) 0.256(3) 0.154(7) 0.106(19) Uiso 1 1 d
H413 H -0.026(6) 0.289(2) 0.067(7) 0.081(16) Uiso 1 1 d
C5 C 0.2373(4) 0.22636(12) 0.2658(4) 0.0216(6) Uani 1 1 d
H51 H 0.264(4) 0.2616(15) 0.308(4) 0.022(7) Uiso 1 1 d
C6 C 0.3541(3) 0.18104(11) 0.2950(3) 0.0205(5) Uani 1 1 d
C61 C 0.5263(4) 0.19299(14) 0.3959(5) 0.0303(7) Uani 1 1 d
H611 H 0.533(5) 0.1698(17) 0.501(5) 0.044(10) Uiso 1 1 d
H612 H 0.623(5) 0.1840(16) 0.326(5) 0.040(10) Uiso 1 1 d
H613 H 0.543(5) 0.2313(19) 0.427(5) 0.054(11) Uiso 1 1 d

loop_
_atom_site_aniso_label
_atom_site_aniso_U_11
_atom_site_aniso_U_22
_atom_site_aniso_U_33
_atom_site_aniso_U_23
_atom_site_aniso_U_13
_atom_site_aniso_U_12
Te 0.02757(11) 0.01339(11) 0.01842(10) 0.00087(7) 0.00317(7) 0.00222(7)
N1 0.0575(17) 0.0209(15) 0.0217(12) 0.0013(10) 0.0086(12) 0.0021(12)
N2 0.0297(12) 0.0267(16) 0.0213(11) 0.0010(10) 0.0008(9) 0.0014(11)
N3 0.0494(16) 0.0353(19) 0.0482(17) 0.0111(14) 0.0011(13) -0.0077(14)
N4 0.0252(12) 0.0362(16) 0.0362(15) 0.0066(12) 0.0034(11) -0.0012(11)
N5 0.0293(12) 0.0387(17) 0.0460(17) 0.0043(13) -0.0039(12) -0.0045(12)
N6 0.058(2) 0.098(3) 0.060(2) 0.016(2) -0.0252(19) -0.027(2)
N7 0.0450(14) 0.0238(14) 0.0206(12) 0.0055(10) 0.0008(10) 0.0114(11)
N8 0.0259(11) 0.0292(14) 0.0225(11) 0.0038(10) 0.0009(10) 0.0009(11)
N9 0.0585(18) 0.056(2) 0.0411(17) 0.0004(15) 0.0134(15) 0.0266(17)
C1 0.0198(12) 0.0152(13) 0.0176(12) 0.0004(10) 0.0000(10) 0.0018(9)
C2 0.0244(12) 0.0174(15) 0.0220(13) -0.0020(11) -0.0003(11) -0.0047(10)
C21 0.0320(15) 0.0256(18) 0.0361(17) -0.0080(14) -0.0054(14) -0.0079(13)
C3 0.0184(12) 0.0304(18) 0.0270(13) 0.0013(12) -0.0034(11) -0.0022(11)
C4 0.0237(13) 0.0247(16) 0.0211(13) 0.0053(11) 0.0016(10) 0.0048(11)
C41 0.0292(15) 0.0267(18) 0.0402(18) 0.0049(15) 0.0012(13) 0.0089(13)
C5 0.0274(13) 0.0127(14) 0.0247(13) -0.0017(11) 0.0007(11) -0.0014(11)
C6 0.0219(12) 0.0175(14) 0.0221(13) 0.0002(11) -0.0014(10) -0.0024(10)
C61 0.0289(15) 0.0177(17) 0.0438(19) -0.0035(14) -0.0119(13) -0.0022(12)

loop_
_atom_type_symbol
_atom_type_description
_atom_type_scat_dispersion_real
_atom_type_scat_dispersion_imag
_atom_type_scat_source
C C 0.0033 0.0016 'International Tables Vol C Tables 4.2.6.8 and 6.1.1.4'
H H 0.0000 0.0000 'International Tables Vol C Tables 4.2.6.8 and 6.1.1.4'
N N 0.0061 0.0033 'International Tables Vol C Tables 4.2.6.8 and 6.1.1.4'
Te Te -0.5308 1.6751 'International Tables Vol C Tables 4.2.6.8 and 6.1.1.4'

loop_
_exptl_crystal_face_index_h
_exptl_crystal_face_index_k
_exptl_crystal_face_index_l
_exptl_crystal_face_perp_dist
1 0 0 0.0510
-1 0 0 0.0160
0 1 0 0.0840
0 -1 0 0.1020
1 0 -2 0.0980
0 -2 1 0.1250
0 2 1 0.0700

loop_
_geom_angle_atom_site_label_1
_geom_angle_atom_site_label_2
_geom_angle_atom_site_label_3
_geom_angle
_geom_angle_site_symmetry_1
_geom_angle_site_symmetry_3
N4 Te C1 104.69(10) . .
N4 Te N1 80.74(11) . .
C1 Te N1 89.10(10) . .
N4 Te N7 88.06(10) . .
C1 Te N7 89.92(9) . .
N1 Te N7 168.12(10) . .
N4 Te N7 78.36(9) . 3_656
C1 Te N7 154.67(8) . 3_656
N1 Te N7 116.08(9) . 3_656
N7 Te N7 64.89(9) . 3_656
N4 Te N1 108.30(9) . 3_655
C1 Te N1 132.78(8) . 3_655
N1 Te N1 64.49(10) . 3_655
N7 Te N1 123.60(8) . 3_655
N7 Te N1 66.44(7) 3_656 3_655
N2 N1 Te 116.1(2) . .
N3 N2 N1 177.4(3) . .
N5 N4 Te 116.5(2) . .
N6 N5 N4 174.6(4) . .
N8 N7 Te 119.92(19) . .
N9 N8 N7 176.6(3) . .
C6 C1 C2 122.0(2) . .
C6 C1 Te 126.59(18) . .
C2 C1 Te 111.37(18) . .
C3 C2 C1 117.4(2) . .
C3 C2 C21 119.0(2) . .
C1 C2 C21 123.5(2) . .
C2 C21 H211 110(2) . .
C2 C21 H212 113(3) . .
H211 C21 H212 105(3) . .
C2 C21 H213 110(3) . .
H211 C21 H213 105(3) . .
H212 C21 H213 112(3) . .
C4 C3 C2 122.4(2) . .
C4 C3 H31 120(2) . .
C2 C3 H31 118(2) . .
C3 C4 C5 118.6(3) . .
C3 C4 C41 120.3(3) . .
C5 C4 C41 121.1(3) . .
C4 C41 H411 110(3) . .
C4 C41 H412 110(4) . .
H411 C41 H412 104(4) . .
C4 C41 H413 113(4) . .
H411 C41 H413 104(5) . .
H412 C41 H413 116(5) . .
C4 C5 C6 122.0(3) . .
C4 C5 H51 117.4(18) . .
C6 C5 H51 120.5(18) . .
C1 C6 C5 117.6(2) . .
C1 C6 C61 124.6(2) . .
C5 C6 C61 117.8(3) . .
C6 C61 H611 109(2) . .
C6 C61 H612 110(2) . .
H611 C61 H612 108(3) . .
C6 C61 H613 114(2) . .
H611 C61 H613 110(3) . .
H612 C61 H613 105(3) . .

loop_
_geom_bond_atom_site_label_1
_geom_bond_atom_site_label_2
_geom_bond_distance
_geom_bond_site_symmetry_2
Te N4 2.047(2) .
Te C1 2.126(3) .
Te N1 2.180(2) .
Te N7 2.213(2) .
Te N7 3.031(2) 3_656
Te N1 3.234(3) 3_655
N1 N2 1.217(4) .
N2 N3 1.134(4) .
N4 N5 1.227(4) .
N5 N6 1.132(4) .
N7 N8 1.192(3) .
N8 N9 1.147(4) .
C1 C6 1.392(4) .
C1 C2 1.408(3) .
C2 C3 1.393(4) .
C2 C21 1.507(4) .
C21 H211 0.91(3) .
C21 H212 1.03(4) .
C21 H213 0.93(4) .
C3 C4 1.376(4) .
C3 H31 0.95(4) .
C4 C5 1.388(4) .
C4 C41 1.512(4) .
C41 H411 0.96(5) .
C41 H412 0.93(6) .
C41 H413 0.82(5) .
C5 C6 1.400(4) .
C5 H51 0.91(3) .
C6 C61 1.516(4) .
C61 H611 0.96(4) .
C61 H612 0.93(4) .
C61 H613 0.94(5) .

loop_
_geom_torsion_atom_site_label_1
_geom_torsion_atom_site_label_2
_geom_torsion_atom_site_label_3
_geom_torsion_atom_site_label_4
_geom_torsion
_geom_torsion_site_symmetry_1
N4 Te N1 N2 -68.5(2) .
C1 Te N1 N2 36.6(2) .
N7 Te N1 N2 -48.8(6) .
N7 Te N1 N2 -140.6(2) 3_656
N1 Te N1 N2 176.1(3) 3_655
Te N1 N2 N3 -176(100) .
C1 Te N4 N5 105.6(3) .
N1 Te N4 N5 -167.8(3) .
N7 Te N4 N5 16.2(3) .
N7 Te N4 N5 -48.6(2) 3_656
N1 Te N4 N5 -108.7(3) 3_655
Te N4 N5 N6 -171(4) .
N4 Te N7 N8 111.1(3) .
C1 Te N7 N8 6.4(2) .
N1 Te N7 N8 91.6(5) .
N7 Te N7 N8 -170.9(3) 3_656
N1 Te N7 N8 -138.1(2) 3_655
Te N7 N8 N9 -167(6) .
N4 Te C1 C6 -19.3(2) .
N1 Te C1 C6 -99.5(2) .
N7 Te C1 C6 68.7(2) .
N7 Te C1 C6 74.5(3) 3_656
N1 Te C1 C6 -152.53(19) 3_655
N4 Te C1 C2 161.91(18) .
N1 Te C1 C2 81.73(19) .
N7 Te C1 C2 -110.12(19) .
N7 Te C1 C2 -104.3(2) 3_656
N1 Te C1 C2 28.7(2) 3_655
C6 C1 C2 C3 -0.3(4) .
Te C1 C2 C3 178.54(19) .
C6 C1 C2 C21 -179.7(3) .
Te C1 C2 C21 -0.8(3) .
C1 C2 C3 C4 1.1(4) .
C21 C2 C3 C4 -179.6(3) .
C2 C3 C4 C5 -0.8(4) .
C2 C3 C4 C41 -179.7(3) .
C3 C4 C5 C6 -0.3(4) .
C41 C4 C5 C6 178.6(3) .
C2 C1 C6 C5 -0.7(4) .
Te C1 C6 C5 -179.35(18) .
C2 C1 C6 C61 178.7(3) .
Te C1 C6 C61 0.0(4) .
C4 C5 C6 C1 1.0(4) .
C4 C5 C6 C61 -178.4(3) .
